data_4504481
loop_
_publ_author_name
'Akutagawa, Tomoyuki'
'Nakamura, Takayoshi'

_publ_section_title
;
 Crystal and Electronic Structures of Hydrogen-Bonded
 2,5-Diamino-3,6-dihydroxy-p-benzoquinone
;
_journal_issue 1
_journal_name_full 'Crystal Growth &amp; Design'
_journal_page_first 70
_journal_paper_doi 10.1021/cg050086d
_journal_volume 6
_journal_year 2006
_chemical_formula_moiety 'C6 H6 N2 O4 '
_chemical_formula_sum 'C6 H6 N2 O4'
_chemical_formula_weight 170.12
_space_group_IT_number 14
_symmetry_cell_setting monoclinic
_symmetry_Int_Tables_number 14
_symmetry_space_group_name_Hall '-P 2ybc'
_symmetry_space_group_name_H-M 'P 1 21/c 1'
_cell_angle_alpha 90
_cell_angle_beta 99.91(3)
_cell_angle_gamma 90
_cell_formula_units_Z 2
_cell_length_a 4.202(5)
_cell_length_b 8.122(7)
_cell_length_c 9.670(8)
_cell_measurement_reflns_used 1195
_cell_measurement_temperature 123.1
_cell_measurement_theta_max 27.1
_cell_measurement_theta_min 2.1
_cell_volume 325.1(5)
_computing_cell_refinement CrystalClear
_computing_data_collection CrystalClear
_computing_data_reduction CrystalStructure
_computing_publication_material 'CrystalStructure 3.6.0'
_computing_structure_refinement SHELXL
_computing_structure_solution SIR97
_diffrn_detector_area_resol_mean 7.31
_diffrn_measured_fraction_theta_full 0.9506
_diffrn_measured_fraction_theta_max 0.9910
_diffrn_measurement_device_type 'Rigaku Saturn'
_diffrn_measurement_method \w
_diffrn_radiation_type 'Mo K\a'
_diffrn_radiation_wavelength 0.7107
_diffrn_reflns_av_R_equivalents 0.062
_diffrn_reflns_limit_h_max 4
_diffrn_reflns_limit_h_min -5
_diffrn_reflns_limit_k_max 10
_diffrn_reflns_limit_k_min -9
_diffrn_reflns_limit_l_max 12
_diffrn_reflns_limit_l_min -12
_diffrn_reflns_number 3405
_diffrn_reflns_theta_full 27.50
_diffrn_reflns_theta_max 27.06
_exptl_absorpt_coefficient_mu 0.149
_exptl_absorpt_correction_T_max 0.999
_exptl_absorpt_correction_T_min 0.804
_exptl_absorpt_correction_type multi-scan
_exptl_absorpt_process_details 'Jacobson, R. (1998) Private communication'
_exptl_crystal_colour green
_exptl_crystal_density_diffrn 1.738
_exptl_crystal_density_method 'not measured'
_exptl_crystal_description plate
_exptl_crystal_F_000 176.00
_exptl_crystal_size_max 0.15
_exptl_crystal_size_mid 0.03
_exptl_crystal_size_min 0.01
_refine_diff_density_max 0.80
_refine_diff_density_min -0.83
_refine_ls_extinction_method none
_refine_ls_goodness_of_fit_ref 1.218
_refine_ls_hydrogen_treatment refall
_refine_ls_number_parameters 64
_refine_ls_number_reflns 712
_refine_ls_R_factor_gt 0.0610
_refine_ls_shift/su_max 0.0000
_refine_ls_structure_factor_coef Fsqd
_refine_ls_weighting_details 'w = 1/[\s^2^(Fo^2^)+(0.1268P)^2^+0.0997P] where P=(Fo^2^+2Fc^2^)/3'
_refine_ls_weighting_scheme calc
_refine_ls_wR_factor_ref 0.2070
_reflns_number_gt 491
_reflns_number_total 710
_reflns_threshold_expression F^2^>2.0\s(F^2^)
_cod_data_source_file cg050086dsi20050309_101241.cif
_cod_data_source_block '__hokudai-sample5'
_cod_original_formula_sum 'C6 H6 N2 O4 '
_cod_database_code 4504481

loop_
_symmetry_equiv_pos_site_id
_symmetry_equiv_pos_as_xyz
1 +X,+Y,+Z
2 -X,1/2+Y,1/2-Z
3 -X,-Y,-Z
4 +X,1/2-Y,1/2+Z

loop_
_atom_site_label
_atom_site_type_symbol
_atom_site_fract_x
_atom_site_fract_y
_atom_site_fract_z
_atom_site_U_iso_or_equiv
_atom_site_adp_type
_atom_site_occupancy
_atom_site_symmetry_multiplicity
_atom_site_calc_flag
O(1) O 0.6601(5) 0.2832(2) 0.9516(2) 0.0147(6) Uani 1.00 1 d
O(2) O 0.9438(4) -0.2395(2) 0.8038(2) 0.0126(6) Uani 1.00 1 d
N(1) N 0.5847(5) 0.0444(3) 0.7316(2) 0.0108(6) Uani 1.00 1 d
C(1) C 0.8102(6) 0.1497(3) 0.9678(2) 0.0103(7) Uani 1.00 1 d
C(2) C 0.7840(6) 0.0209(3) 0.8694(3) 0.0108(7) Uani 1.00 1 d
C(3) C 0.9597(6) -0.1241(3) 0.8925(2) 0.0094(7) Uani 1.00 1 d
H(1) H 0.425(10) 0.099(5) 0.740(4) 0.031(10) Uiso 1.00 1 c
H(2) H 0.518(7) -0.054(4) 0.690(3) 0.012(8) Uiso 1.00 1 c

loop_
_atom_site_aniso_label
_atom_site_aniso_U_11
_atom_site_aniso_U_22
_atom_site_aniso_U_33
_atom_site_aniso_U_12
_atom_site_aniso_U_13
_atom_site_aniso_U_23
O(1) 0.0177(11) 0.0120(11) 0.0133(10) 0.0038(7) -0.0002(7) 0.0008(7)
O(2) 0.0137(10) 0.0112(10) 0.0119(10) 0.0003(7) -0.0003(7) -0.0042(7)
N(1) 0.0119(12) 0.0090(12) 0.0100(12) 0.0013(9) -0.0022(9) -0.0001(8)
C(1) 0.0100(13) 0.0131(13) 0.0081(13) 0.0002(9) 0.0025(10) 0.0024(9)
C(2) 0.0098(12) 0.0121(13) 0.0096(13) -0.0007(9) -0.0009(10) 0.0018(9)
C(3) 0.0080(12) 0.0111(13) 0.0092(13) -0.0020(9) 0.0018(9) -0.0002(9)

loop_
_atom_type_symbol
_atom_type_description
_atom_type_scat_dispersion_real
_atom_type_scat_dispersion_imag
_atom_type_scat_source
C C 0.003 0.002
;
International Tables for Crystallography
(1992, Vol. C, Tables 4.2.6.8 and 6.1.1.4)
;
H H 0.000 0.000
;
International Tables for Crystallography
(1992, Vol. C, Table 6.1.1.4)
;
N N 0.006 0.003
;
International Tables for Crystallography
(1992, Vol. C, Tables 4.2.6.8 and 6.1.1.4)
;
O O 0.011 0.006
;
International Tables for Crystallography
(1992, Vol. C, Tables 4.2.6.8 and 6.1.1.4)
;

loop_
_geom_angle_atom_site_label_1
_geom_angle_atom_site_label_2
_geom_angle_atom_site_label_3
_geom_angle
O(1) C(1) C(2) 125.5(2)
O(2) C(3) C(2) 123.7(2)
N(1) C(2) C(1) 119.1(2)
N(1) C(2) C(3) 117.7(2)
C(1) C(2) C(3) 123.0(2)
H(1) N(1) C(2) 109(2)
H(2) N(1) C(2) 111(1)
H(2) N(1) H(1) 108(3)

loop_
_geom_bond_atom_site_label_1
_geom_bond_atom_site_label_2
_geom_bond_distance
O(1) C(1) 1.250(3)
O(2) C(3) 1.264(3)
N(1) C(2) 1.459(3)
C(1) C(2) 1.406(3)
C(2) C(3) 1.388(3)
N(1) H(1) 0.82(4)
N(1) H(2) 0.91(3)

loop_
_geom_contact_atom_site_label_1
_geom_contact_atom_site_label_2
_geom_contact_distance
_geom_contact_site_symmetry_2
O(1) O(2) 3.227(2) 65602
O(1) N(1) 2.855(3) .
O(1) N(1) 2.841(3) 65602
O(1) N(1) 3.112(3) 55504
O(1) C(2) 2.363(3) .
O(2) O(1) 3.227(2) 64602
O(2) N(1) 2.778(3) .
O(2) N(1) 2.805(3) 64602
O(2) C(2) 2.339(3) .
N(1) O(1) 2.841(3) 64602
N(1) O(1) 3.112(3) 55404
N(1) O(2) 2.805(3) 65602
N(1) C(1) 2.471(3) .
N(1) C(3) 3.549(3) 45501
N(1) C(3) 2.436(3) .
C(1) C(3) 2.456(3) .
C(3) N(1) 3.549(3) 65501
O(1) H(1) 2.59(4) .
O(1) H(1) 3.14(4) 65602
O(1) H(1) 3.26(4) 55504
O(1) H(2) 1.96(3) 65602
O(1) H(2) 3.31(3) 55504
O(2) H(1) 3.50(4) .
O(2) H(1) 3.53(4) 65501
O(2) H(1) 2.02(4) 64602
O(2) H(2) 2.45(3) .
O(2) H(2) 3.20(3) 65501
O(2) H(2) 3.21(3) 64602
N(1) H(1) 3.54(4) 65501
N(1) H(2) 3.40(3) 65602
C(1) H(1) 2.54(4) .
C(1) H(2) 3.21(3) .
C(1) H(2) 3.05(3) 65602
C(2) H(1) 1.90(4) .
C(2) H(1) 3.22(4) 65501
C(2) H(2) 1.99(3) .
C(3) H(1) 3.06(4) .
C(3) H(1) 3.21(4) 65501
C(3) H(1) 2.93(4) 64602
C(3) H(2) 2.52(3) .
C(3) H(2) 3.35(3) 65501
H(1) O(1) 3.14(4) 64602
H(1) O(1) 3.26(4) 55404
H(1) O(2) 3.53(4) 45501
H(1) O(2) 2.02(4) 65602
H(1) N(1) 3.54(4) 45501
H(1) C(2) 3.22(4) 45501
H(1) C(3) 3.21(4) 45501
H(1) C(3) 2.93(4) 65602
H(2) O(1) 1.96(3) 64602
H(2) O(1) 3.31(3) 55404
H(2) O(2) 3.20(3) 45501
H(2) O(2) 3.21(3) 65602
H(2) N(1) 3.40(3) 64602
H(2) C(1) 3.05(3) 64602
H(2) C(3) 3.35(3) 45501

loop_
_geom_hbond_atom_site_label_D
_geom_hbond_atom_site_label_H
_geom_hbond_atom_site_label_A
_geom_hbond_site_symmetry_D
_geom_hbond_site_symmetry_H
_geom_hbond_site_symmetry_A
_geom_hbond_distance_DH
_geom_hbond_distance_HA
_geom_hbond_distance_DA
_geom_hbond_angle_DHA
_geom_hbond_publ_flag
N(1) H(1) O(1) . . . 0(5) 2(4) 2.783(3) 107(82) no
O(1) H(2) N(1) . . 2_646 0(7) 2(6) 2.801(3) 150(184) no
O(2) H(3) O(1) . . . 0(8) 2(9) 3.771(3) 163(180) no
O(2) H(3) N(1) . . 2_746 0(8) 2(9) 3.112(3) 135(144) no
N(1) H(1) O(2) 4_645 4_645 . 0(5) 2(6) 2.846(3) 159(143) no
O(1) H(2) N(1) 2_656 2_656 . 0(7) 2(6) 2.801(3) 150(162) no
O(2) H(3) N(1) 2_756 2_756 . 0(9) 2(5) 3.112(3) 135(137) no

loop_
_geom_torsion_atom_site_label_1
_geom_torsion_atom_site_label_2
_geom_torsion_atom_site_label_3
_geom_torsion_atom_site_label_4
_geom_torsion
H(1) N(1) C(2) C(1) -36.8(4)
H(1) N(1) C(2) C(3) 148.2(3)
H(2) N(1) C(2) C(1) -157.2(3)
H(2) N(1) C(2) C(3) 27.9(4)
O(1) C(1) C(2) N(1) 4.6(4)
O(1) C(1) C(2) C(3) 179.3(3)
N(1) C(2) C(3) O(2) -3.7(4)
C(1) C(2) C(3) O(2) -178.5(3)
